data_7043529
loop_
_publ_author_name
'Valyaev, Dmitry A.'
'Willot, J\'er\'emy'
'Mangin, Lo\"ic P'
'Zargarian, Davit'
'Lugan, No\"el'

_publ_section_title
;
 Manganese-Mediated Synthesis of an NHC Core Non-Symmetric Pincer Ligand
 and Evaluation of Its Coordination Properties
;
_journal_name_full 'Dalton Trans.'
_journal_paper_doi 10.1039/C7DT02190A
_journal_year 2017
_chemical_formula_moiety 'C27 H22 I3 N3 P Rh, C7 H8'
_chemical_formula_sum 'C34 H30 I3 N3 P Rh'
_chemical_formula_weight 995.19
_space_group_IT_number 14
_symmetry_cell_setting monoclinic
_symmetry_Int_Tables_number 14
_symmetry_space_group_name_Hall '-P 2ybc'
_symmetry_space_group_name_H-M 'P 1 21/c 1'
_atom_sites_solution_hydrogens geom
_audit_creation_date 2017-05-01T16:08:24-00:00
_audit_creation_method 'WinGX routine CIF_UPDATE'
_audit_update_record
;
2017-06-15 deposited with the CCDC.
2017-07-07 downloaded from the CCDC.
;
_cell_angle_alpha 90
_cell_angle_beta 92.2880(10)
_cell_angle_gamma 90
_cell_formula_units_Z 4
_cell_length_a 12.9780(3)
_cell_length_b 15.1277(3)
_cell_length_c 17.3050(4)
_cell_measurement_reflns_used 9999
_cell_measurement_temperature 100(2)
_cell_measurement_theta_max 36.29
_cell_measurement_theta_min 1.80
_cell_measurement_wavelength 0.71073
_cell_volume 3394.74(13)
_computing_structure_refinement 'SHELXL-2014/7 (Sheldrick, 2014)'
_diffrn_ambient_temperature 100(2)
_diffrn_measured_fraction_theta_full 0.999
_diffrn_measured_fraction_theta_max 0.999
_diffrn_measurement_device_type 'Bruker APEX II'
_diffrn_measurement_method 'phi and omega scans'
_diffrn_radiation_monochromator graphite
_diffrn_radiation_probe x-ray
_diffrn_radiation_type MoK\a
_diffrn_radiation_wavelength 0.71073
_diffrn_reflns_av_R_equivalents 0.0403
_diffrn_reflns_av_unetI/netI 0.013
_diffrn_reflns_Laue_measured_fraction_full 0.999
_diffrn_reflns_Laue_measured_fraction_max 0.999
_diffrn_reflns_limit_h_max 16
_diffrn_reflns_limit_h_min -16
_diffrn_reflns_limit_k_max 18
_diffrn_reflns_limit_k_min -18
_diffrn_reflns_limit_l_max 21
_diffrn_reflns_limit_l_min -21
_diffrn_reflns_number 119877
_diffrn_reflns_point_group_measured_fraction_full 0.999
_diffrn_reflns_point_group_measured_fraction_max 0.999
_diffrn_reflns_theta_full 25.242
_diffrn_reflns_theta_max 26.371
_diffrn_reflns_theta_min 2.356
_diffrn_standards_decay_% 0
_diffrn_standards_interval_count 0
_diffrn_standards_number 0
_exptl_absorpt_coefficient_mu 3.306
_exptl_absorpt_correction_T_max 0.7469
_exptl_absorpt_correction_T_min 0.6565
_exptl_absorpt_correction_type multi-scan
_exptl_absorpt_process_details
;
'SADABS, Sheldrick, Bruker, 2000'
;
_exptl_crystal_colour red
_exptl_crystal_density_diffrn 1.947
_exptl_crystal_density_method 'not measured'
_exptl_crystal_description block
_exptl_crystal_F_000 1896
_exptl_crystal_size_max 0.05
_exptl_crystal_size_mid 0.05
_exptl_crystal_size_min 0.05
_refine_diff_density_max 1.299
_refine_diff_density_min -0.91
_refine_diff_density_rms 0.102
_refine_ls_extinction_method none
_refine_ls_goodness_of_fit_ref 1.111
_refine_ls_hydrogen_treatment constr
_refine_ls_matrix_type full
_refine_ls_number_parameters 380
_refine_ls_number_reflns 6940
_refine_ls_number_restraints 0
_refine_ls_restrained_S_all 1.111
_refine_ls_R_factor_all 0.0258
_refine_ls_R_factor_gt 0.0223
_refine_ls_shift/su_max 0.002
_refine_ls_shift/su_mean 0
_refine_ls_structure_factor_coef Fsqd
_refine_ls_weighting_details 'w=1/[\s^2^(Fo^2^)+(0.0195P)^2^+10.9637P] where P=(Fo^2^+2Fc^2^)/3'
_refine_ls_weighting_scheme calc
_refine_ls_wR_factor_gt 0.0525
_refine_ls_wR_factor_ref 0.056
_reflns_Friedel_coverage 0
_reflns_number_gt 6448
_reflns_number_total 6940
_reflns_threshold_expression 'I > 2\s(I)'
_cod_data_source_file c7dt02190a2.cif
_cod_data_source_block 7
_cod_original_sg_symbol_H-M 'P 21/c'
_cod_database_code 7043529

loop_
_symmetry_equiv_pos_as_xyz
'x, y, z'
'-x, y+1/2, -z+1/2'
'-x, -y, -z'
'x, -y-1/2, z-1/2'

loop_
_atom_site_label
_atom_site_type_symbol
_atom_site_fract_x
_atom_site_fract_y
_atom_site_fract_z
_atom_site_U_iso_or_equiv
_atom_site_adp_type
_atom_site_occupancy
_atom_site_site_symmetry_order
_atom_site_calc_flag
_atom_site_refinement_flags_posn
_atom_site_refinement_flags_adp
C1 C 0.2969(2) 0.62058(19) 0.49468(18) 0.0165(6) Uani 1 1 d . .
C2 C 0.3127(2) 0.4866(2) 0.54883(19) 0.0218(7) Uani 1 1 d . .
H2 H 0.3315 0.4266 0.5572 0.026 Uiso 1 1 calc R U
C3 C 0.2574(2) 0.5374(2) 0.59538(19) 0.0218(7) Uani 1 1 d . .
H3 H 0.2295 0.52 0.643 0.026 Uiso 1 1 calc R U
C4 C 0.1927(2) 0.6999(2) 0.58430(17) 0.0187(6) Uani 1 1 d . .
H4 H 0.2268 0.7229 0.6331 0.022 Uiso 1 1 calc R U
C5 C 0.3917(2) 0.5253(2) 0.41806(18) 0.0193(6) Uani 1 1 d . .
C6 C 0.4354(3) 0.4452(2) 0.4000(2) 0.0262(7) Uani 1 1 d . .
H6 H 0.427 0.3944 0.4313 0.031 Uiso 1 1 calc R U
C7 C 0.4920(3) 0.4425(2) 0.3340(2) 0.0305(8) Uani 1 1 d . .
H7 H 0.5236 0.3887 0.3192 0.037 Uiso 1 1 calc R U
C8 C 0.5028(3) 0.5173(2) 0.2897(2) 0.0286(8) Uani 1 1 d . .
H8 H 0.5435 0.5162 0.2452 0.034 Uiso 1 1 calc R U
C9 C 0.4534(2) 0.5943(2) 0.31075(19) 0.0230(7) Uani 1 1 d . .
H9 H 0.4596 0.6456 0.2796 0.028 Uiso 1 1 calc R U
C11 C 0.0824(3) 0.6775(2) 0.60049(18) 0.0197(6) Uani 1 1 d . .
C12 C 0.0400(3) 0.7068(2) 0.66835(19) 0.0274(7) Uani 1 1 d . .
H12 H 0.0816 0.738 0.7056 0.033 Uiso 1 1 calc R U
C13 C -0.0637(3) 0.6903(2) 0.6818(2) 0.0351(9) Uani 1 1 d . .
H13 H -0.0932 0.7124 0.7273 0.042 Uiso 1 1 calc R U
C14 C -0.1230(3) 0.6424(3) 0.6295(3) 0.0378(9) Uani 1 1 d . .
H14 H -0.1933 0.6309 0.6389 0.045 Uiso 1 1 calc R U
C15 C -0.0801(3) 0.6106(3) 0.5626(2) 0.0340(8) Uani 1 1 d . .
H15 H -0.1208 0.5764 0.5268 0.041 Uiso 1 1 calc R U
C16 C 0.0219(3) 0.6285(2) 0.5479(2) 0.0246(7) Uani 1 1 d . .
H16 H 0.0506 0.6073 0.5018 0.03 Uiso 1 1 calc R U
C21 C 0.2743(2) 0.8796(2) 0.55132(18) 0.0180(6) Uani 1 1 d . .
C22 C 0.3253(2) 0.9391(2) 0.5046(2) 0.0226(7) Uani 1 1 d . .
H22 H 0.3291 0.9281 0.4508 0.027 Uiso 1 1 calc R U
C23 C 0.3707(3) 1.0146(2) 0.5366(2) 0.0271(7) Uani 1 1 d . .
H23 H 0.4067 1.0543 0.5049 0.033 Uiso 1 1 calc R U
C24 C 0.3635(3) 1.0320(2) 0.6147(2) 0.0280(7) Uani 1 1 d . .
H24 H 0.3955 1.0831 0.6367 0.034 Uiso 1 1 calc R U
C25 C 0.3093(3) 0.9746(2) 0.6608(2) 0.0270(7) Uani 1 1 d . .
H25 H 0.302 0.9878 0.714 0.032 Uiso 1 1 calc R U
C26 C 0.2659(3) 0.8983(2) 0.62974(19) 0.0232(7) Uani 1 1 d . .
H26 H 0.2303 0.8587 0.6619 0.028 Uiso 1 1 calc R U
C31 C 0.0884(2) 0.83185(19) 0.47633(18) 0.0177(6) Uani 1 1 d . .
C32 C 0.0581(3) 0.8454(2) 0.39940(19) 0.0230(7) Uani 1 1 d . .
H32 H 0.1006 0.826 0.3593 0.028 Uiso 1 1 calc R U
C33 C -0.0355(3) 0.8878(2) 0.3815(2) 0.0305(8) Uani 1 1 d . .
H33 H -0.0562 0.8981 0.3289 0.037 Uiso 1 1 calc R U
C34 C -0.0978(3) 0.9147(2) 0.4394(2) 0.0327(8) Uani 1 1 d . .
H34 H -0.1621 0.942 0.4266 0.039 Uiso 1 1 calc R U
C35 C -0.0676(3) 0.9023(2) 0.5159(2) 0.0289(7) Uani 1 1 d . .
H35 H -0.1111 0.9211 0.5556 0.035 Uiso 1 1 calc R U
C36 C 0.0255(3) 0.8628(2) 0.5346(2) 0.0242(7) Uani 1 1 d . .
H36 H 0.0474 0.8564 0.5874 0.029 Uiso 1 1 calc R U
C41 C 0.1874(3) 0.3904(3) 0.7487(2) 0.0320(8) Uani 1 1 d . .
C42 C 0.1868(3) 0.3387(3) 0.6813(2) 0.0348(8) Uani 1 1 d . .
H42 H 0.1343 0.3475 0.6421 0.042 Uiso 1 1 calc R U
C43 C 0.2614(3) 0.2754(3) 0.6711(3) 0.0394(9) Uani 1 1 d . .
H43 H 0.2605 0.241 0.6251 0.047 Uiso 1 1 calc R U
C44 C 0.3376(4) 0.2621(3) 0.7281(3) 0.0454(10) Uani 1 1 d . .
H44 H 0.3892 0.2186 0.721 0.054 Uiso 1 1 calc R U
C45 C 0.3392(4) 0.3116(3) 0.7954(3) 0.0476(11) Uani 1 1 d . .
H45 H 0.391 0.3018 0.8348 0.057 Uiso 1 1 calc R U
C46 C 0.2645(3) 0.3755(3) 0.8046(3) 0.0399(9) Uani 1 1 d . .
H46 H 0.2662 0.41 0.8504 0.048 Uiso 1 1 calc R U
C47 C 0.1047(3) 0.4584(3) 0.7603(3) 0.0422(10) Uani 1 1 d . .
H47A H 0.0536 0.4346 0.7949 0.063 Uiso 1 1 calc R U
H47B H 0.0709 0.473 0.7102 0.063 Uiso 1 1 calc R U
H47C H 0.1358 0.5118 0.7832 0.063 Uiso 1 1 calc R U
N1 N 0.3372(2) 0.53913(17) 0.48534(15) 0.0184(5) Uani 1 1 d . .
N2 N 0.2484(2) 0.62102(17) 0.56070(15) 0.0176(5) Uani 1 1 d . .
N3 N 0.39731(19) 0.59832(17) 0.37381(15) 0.0190(5) Uani 1 1 d . .
P1 P 0.21363(6) 0.78505(5) 0.50268(4) 0.01456(15) Uani 1 1 d . .
Rh1 Rh 0.30905(2) 0.70853(2) 0.41765(2) 0.01373(6) Uani 1 1 d . .
I1 I 0.48804(2) 0.75901(2) 0.48562(2) 0.02193(6) Uani 1 1 d . .
I2 I 0.32982(2) 0.82398(2) 0.29689(2) 0.02269(6) Uani 1 1 d . .
I3 I 0.14751(2) 0.63048(2) 0.34502(2) 0.01770(5) Uani 1 1 d . .

loop_
_atom_site_aniso_label
_atom_site_aniso_U_11
_atom_site_aniso_U_22
_atom_site_aniso_U_33
_atom_site_aniso_U_23
_atom_site_aniso_U_13
_atom_site_aniso_U_12
C1 0.0153(14) 0.0130(14) 0.0207(15) 0.0014(11) -0.0035(11) -0.0040(11)
C2 0.0225(15) 0.0159(15) 0.0264(16) 0.0078(12) -0.0069(13) -0.0051(12)
C3 0.0227(16) 0.0186(15) 0.0236(16) 0.0095(13) -0.0057(12) -0.0080(12)
C4 0.0246(16) 0.0161(15) 0.0152(14) 0.0017(11) -0.0010(12) -0.0048(12)
C5 0.0154(14) 0.0168(15) 0.0253(16) -0.0016(12) -0.0043(12) -0.0017(11)
C6 0.0195(16) 0.0176(16) 0.041(2) -0.0025(14) -0.0056(14) 0.0020(12)
C7 0.0211(16) 0.0256(18) 0.044(2) -0.0100(16) -0.0043(15) 0.0053(14)
C8 0.0180(16) 0.0342(19) 0.0336(19) -0.0111(15) 0.0011(13) 0.0049(14)
C9 0.0166(15) 0.0265(17) 0.0257(16) -0.0037(13) -0.0008(12) -0.0005(13)
C11 0.0281(17) 0.0143(14) 0.0170(14) 0.0028(11) 0.0040(12) -0.0031(12)
C12 0.044(2) 0.0192(16) 0.0197(16) -0.0006(13) 0.0059(14) -0.0023(14)
C13 0.046(2) 0.0254(18) 0.036(2) 0.0041(15) 0.0233(17) 0.0034(16)
C14 0.0291(19) 0.034(2) 0.052(2) 0.0069(18) 0.0179(17) -0.0025(16)
C15 0.0280(19) 0.033(2) 0.041(2) -0.0023(17) 0.0042(16) -0.0104(15)
C16 0.0246(17) 0.0249(17) 0.0247(17) -0.0024(13) 0.0041(13) -0.0048(13)
C21 0.0181(14) 0.0129(14) 0.0230(15) -0.0005(12) 0.0003(12) -0.0005(11)
C22 0.0232(16) 0.0150(15) 0.0301(17) 0.0004(13) 0.0065(13) -0.0030(12)
C23 0.0226(16) 0.0155(15) 0.044(2) 0.0018(14) 0.0056(14) -0.0033(13)
C24 0.0246(17) 0.0158(15) 0.043(2) -0.0045(14) -0.0084(15) -0.0023(13)
C25 0.0319(18) 0.0232(17) 0.0250(17) -0.0032(14) -0.0097(14) 0.0006(14)
C26 0.0269(17) 0.0209(16) 0.0214(16) 0.0008(13) -0.0036(13) -0.0026(13)
C31 0.0169(14) 0.0131(14) 0.0230(15) 0.0015(11) -0.0014(12) -0.0019(11)
C32 0.0261(16) 0.0196(15) 0.0234(16) -0.0008(13) 0.0001(13) 0.0027(13)
C33 0.0318(19) 0.0273(18) 0.0314(19) 0.0010(15) -0.0115(15) 0.0058(15)
C34 0.0216(17) 0.0276(19) 0.049(2) -0.0032(16) -0.0036(15) 0.0040(14)
C35 0.0236(17) 0.0251(17) 0.039(2) -0.0003(15) 0.0089(15) 0.0026(14)
C36 0.0254(17) 0.0207(16) 0.0269(17) 0.0020(13) 0.0047(13) -0.0005(13)
C41 0.0307(19) 0.0296(19) 0.037(2) 0.0043(15) 0.0121(15) -0.0086(15)
C42 0.039(2) 0.031(2) 0.034(2) 0.0067(16) 0.0079(16) -0.0101(16)
C43 0.047(2) 0.029(2) 0.043(2) -0.0046(17) 0.0183(19) -0.0082(17)
C44 0.044(2) 0.039(2) 0.054(3) -0.004(2) 0.010(2) -0.0037(19)
C45 0.040(2) 0.051(3) 0.052(3) 0.007(2) 0.002(2) -0.005(2)
C46 0.038(2) 0.043(2) 0.039(2) -0.0033(18) 0.0077(17) -0.0112(18)
C47 0.037(2) 0.042(2) 0.048(2) -0.0048(19) 0.0092(18) -0.0070(18)
N1 0.0187(12) 0.0122(12) 0.0239(13) 0.0036(10) -0.0030(10) -0.0029(10)
N2 0.0194(13) 0.0141(12) 0.0190(12) 0.0048(10) -0.0021(10) -0.0038(10)
N3 0.0159(12) 0.0173(13) 0.0237(13) -0.0011(10) -0.0004(10) -0.0006(10)
P1 0.0165(4) 0.0120(3) 0.0152(3) 0.0015(3) 0.0005(3) -0.0022(3)
Rh1 0.01447(11) 0.01122(11) 0.01552(11) 0.00207(8) 0.00108(8) -0.00139(8)
I1 0.01817(10) 0.01513(10) 0.03207(12) 0.00126(8) -0.00417(8) -0.00307(7)
I2 0.02664(11) 0.02162(11) 0.02010(10) 0.00613(8) 0.00455(8) -0.00265(8)
I3 0.01820(10) 0.01784(10) 0.01694(10) 0.00052(7) -0.00091(7) -0.00206(7)

loop_
_atom_type_symbol
_atom_type_description
_atom_type_scat_dispersion_real
_atom_type_scat_dispersion_imag
_atom_type_scat_source
C C 0.0033 0.0016 'International Tables Vol C Tables 4.2.6.8 and 6.1.1.4'
N N 0.0061 0.0033 'International Tables Vol C Tables 4.2.6.8 and 6.1.1.4'
P P 0.1023 0.0942 'International Tables Vol C Tables 4.2.6.8 and 6.1.1.4'
Rh Rh -1.1178 0.9187 'International Tables Vol C Tables 4.2.6.8 and 6.1.1.4'
I I -0.4742 1.8119 'International Tables Vol C Tables 4.2.6.8 and 6.1.1.4'
H H 0 0 'International Tables Vol C Tables 4.2.6.8 and 6.1.1.4'

loop_
_geom_angle_atom_site_label_1
_geom_angle_atom_site_label_2
_geom_angle_atom_site_label_3
_geom_angle
N2 C1 N1 107.9(3)
N2 C1 Rh1 131.2(2)
N1 C1 Rh1 120.9(2)
C3 C2 N1 106.8(3)
C3 C2 H2 126.6
N1 C2 H2 126.6
C2 C3 N2 107.3(3)
C2 C3 H3 126.4
N2 C3 H3 126.4
N2 C4 C11 110.6(2)
N2 C4 P1 104.67(19)
C11 C4 P1 116.5(2)
N2 C4 H4 108.2
C11 C4 H4 108.2
P1 C4 H4 108.2
N3 C5 C6 124.0(3)
N3 C5 N1 113.0(3)
C6 C5 N1 123.0(3)
C5 C6 C7 116.8(3)
C5 C6 H6 121.6
C7 C6 H6 121.6
C8 C7 C6 120.2(3)
C8 C7 H7 119.9
C6 C7 H7 119.9
C7 C8 C9 119.1(3)
C7 C8 H8 120.5
C9 C8 H8 120.5
N3 C9 C8 121.7(3)
N3 C9 H9 119.1
C8 C9 H9 119.1
C12 C11 C16 119.4(3)
C12 C11 C4 119.7(3)
C16 C11 C4 120.8(3)
C11 C12 C13 120.0(3)
C11 C12 H12 120
C13 C12 H12 120
C14 C13 C12 120.2(3)
C14 C13 H13 119.9
C12 C13 H13 119.9
C13 C14 C15 120.0(4)
C13 C14 H14 120
C15 C14 H14 120
C16 C15 C14 120.2(4)
C16 C15 H15 119.9
C14 C15 H15 119.9
C15 C16 C11 120.1(3)
C15 C16 H16 119.9
C11 C16 H16 119.9
C26 C21 C22 119.3(3)
C26 C21 P1 124.0(2)
C22 C21 P1 116.5(2)
C23 C22 C21 120.2(3)
C23 C22 H22 119.9
C21 C22 H22 119.9
C24 C23 C22 120.1(3)
C24 C23 H23 119.9
C22 C23 H23 119.9
C23 C24 C25 119.8(3)
C23 C24 H24 120.1
C25 C24 H24 120.1
C26 C25 C24 120.4(3)
C26 C25 H25 119.8
C24 C25 H25 119.8
C25 C26 C21 120.1(3)
C25 C26 H26 120
C21 C26 H26 120
C32 C31 C36 119.3(3)
C32 C31 P1 121.0(2)
C36 C31 P1 119.4(2)
C31 C32 C33 119.4(3)
C31 C32 H32 120.3
C33 C32 H32 120.3
C34 C33 C32 120.3(3)
C34 C33 H33 119.8
C32 C33 H33 119.8
C33 C34 C35 120.6(3)
C33 C34 H34 119.7
C35 C34 H34 119.7
C36 C35 C34 119.8(3)
C36 C35 H35 120.1
C34 C35 H35 120.1
C35 C36 C31 120.4(3)
C35 C36 H36 119.8
C31 C36 H36 119.8
C46 C41 C42 118.0(4)
C46 C41 C47 121.3(4)
C42 C41 C47 120.7(4)
C43 C42 C41 120.8(4)
C43 C42 H42 119.6
C41 C42 H42 119.6
C42 C43 C44 119.8(4)
C42 C43 H43 120.1
C44 C43 H43 120.1
C43 C44 C45 120.5(4)
C43 C44 H44 119.8
C45 C44 H44 119.8
C46 C45 C44 119.2(5)
C46 C45 H45 120.4
C44 C45 H45 120.4
C41 C46 C45 121.7(4)
C41 C46 H46 119.1
C45 C46 H46 119.1
C41 C47 H47A 109.5
C41 C47 H47B 109.5
H47A C47 H47B 109.5
C41 C47 H47C 109.5
H47A C47 H47C 109.5
H47B C47 H47C 109.5
C1 N1 C5 116.5(3)
C1 N1 C2 108.8(3)
C5 N1 C2 134.8(3)
C1 N2 C3 109.3(3)
C1 N2 C4 120.1(2)
C3 N2 C4 130.5(3)
C9 N3 C5 118.1(3)
C9 N3 Rh1 129.1(2)
C5 N3 Rh1 112.9(2)
C31 P1 C21 100.15(14)
C31 P1 C4 106.97(14)
C21 P1 C4 104.80(14)
C31 P1 Rh1 122.74(11)
C21 P1 Rh1 117.48(10)
C4 P1 Rh1 103.22(10)
C1 Rh1 N3 76.52(12)
C1 Rh1 P1 80.78(10)
N3 Rh1 P1 157.24(7)
C1 Rh1 I1 89.20(9)
N3 Rh1 I1 84.95(7)
P1 Rh1 I1 93.20(2)
C1 Rh1 I3 86.28(9)
N3 Rh1 I3 84.93(7)
P1 Rh1 I3 95.26(2)
I1 Rh1 I3 169.643(11)
C1 Rh1 I2 174.88(9)
N3 Rh1 I2 98.80(7)
P1 Rh1 I2 103.94(2)
I1 Rh1 I2 92.474(9)
I3 Rh1 I2 91.267(9)

loop_
_geom_bond_atom_site_label_1
_geom_bond_atom_site_label_2
_geom_bond_distance
C1 N2 1.326(4)
C1 N1 1.351(4)
C1 Rh1 1.894(3)
C2 C3 1.342(5)
C2 N1 1.403(4)
C2 H2 0.95
C3 N2 1.403(4)
C3 H3 0.95
C4 N2 1.462(4)
C4 C11 1.508(4)
C4 P1 1.939(3)
C4 H4 1
C5 N3 1.347(4)
C5 C6 1.379(4)
C5 N1 1.401(4)
C6 C7 1.382(5)
C6 H6 0.95
C7 C8 1.379(6)
C7 H7 0.95
C8 C9 1.385(5)
C8 H8 0.95
C9 N3 1.337(4)
C9 H9 0.95
C11 C12 1.389(4)
C11 C16 1.392(5)
C12 C13 1.397(5)
C12 H12 0.95
C13 C14 1.373(6)
C13 H13 0.95
C14 C15 1.390(6)
C14 H14 0.95
C15 C16 1.384(5)
C15 H15 0.95
C16 H16 0.95
C21 C26 1.395(4)
C21 C22 1.396(4)
C21 P1 1.822(3)
C22 C23 1.389(5)
C22 H22 0.95
C23 C24 1.382(5)
C23 H23 0.95
C24 C25 1.390(5)
C24 H24 0.95
C25 C26 1.383(5)
C25 H25 0.95
C26 H26 0.95
C31 C32 1.388(4)
C31 C36 1.403(5)
C31 P1 1.814(3)
C32 C33 1.397(5)
C32 H32 0.95
C33 C34 1.374(5)
C33 H33 0.95
C34 C35 1.379(5)
C34 H34 0.95
C35 C36 1.376(5)
C35 H35 0.95
C36 H36 0.95
C41 C46 1.382(6)
C41 C42 1.405(6)
C41 C47 1.505(6)
C42 C43 1.378(6)
C42 H42 0.95
C43 C44 1.384(7)
C43 H43 0.95
C44 C45 1.384(7)
C44 H44 0.95
C45 C46 1.383(6)
C45 H45 0.95
C46 H46 0.95
C47 H47A 0.98
C47 H47B 0.98
C47 H47C 0.98
N3 Rh1 2.176(3)
P1 Rh1 2.2769(8)
Rh1 I1 2.6729(3)
Rh1 I3 2.6755(3)
Rh1 I2 2.7450(3)

loop_
_geom_torsion_atom_site_label_1
_geom_torsion_atom_site_label_2
_geom_torsion_atom_site_label_3
_geom_torsion_atom_site_label_4
_geom_torsion
N1 C2 C3 N2 -0.2(3)
N3 C5 C6 C7 3.1(5)
N1 C5 C6 C7 -176.3(3)
C5 C6 C7 C8 0.0(5)
C6 C7 C8 C9 -2.1(5)
C7 C8 C9 N3 1.3(5)
N2 C4 C11 C12 131.5(3)
P1 C4 C11 C12 -109.1(3)
N2 C4 C11 C16 -49.1(4)
P1 C4 C11 C16 70.2(4)
C16 C11 C12 C13 -2.8(5)
C4 C11 C12 C13 176.6(3)
C11 C12 C13 C14 2.4(6)
C12 C13 C14 C15 -0.5(6)
C13 C14 C15 C16 -1.2(6)
C14 C15 C16 C11 0.8(6)
C12 C11 C16 C15 1.1(5)
C4 C11 C16 C15 -178.2(3)
C26 C21 C22 C23 2.5(5)
P1 C21 C22 C23 177.8(3)
C21 C22 C23 C24 -1.4(5)
C22 C23 C24 C25 -1.1(5)
C23 C24 C25 C26 2.6(5)
C24 C25 C26 C21 -1.5(5)
C22 C21 C26 C25 -1.0(5)
P1 C21 C26 C25 -176.0(3)
C36 C31 C32 C33 -1.5(5)
P1 C31 C32 C33 -175.1(3)
C31 C32 C33 C34 -1.0(5)
C32 C33 C34 C35 1.7(6)
C33 C34 C35 C36 0.0(6)
C34 C35 C36 C31 -2.4(5)
C32 C31 C36 C35 3.2(5)
P1 C31 C36 C35 176.9(3)
C46 C41 C42 C43 -0.4(5)
C47 C41 C42 C43 -178.9(4)
C41 C42 C43 C44 0.4(6)
C42 C43 C44 C45 0.3(6)
C43 C44 C45 C46 -0.9(7)
C42 C41 C46 C45 -0.3(6)
C47 C41 C46 C45 178.3(4)
C44 C45 C46 C41 0.9(7)
N2 C1 N1 C5 179.8(2)
Rh1 C1 N1 C5 2.8(4)
N2 C1 N1 C2 -0.1(3)
Rh1 C1 N1 C2 -177.1(2)
N3 C5 N1 C1 1.8(4)
C6 C5 N1 C1 -178.7(3)
N3 C5 N1 C2 -178.3(3)
C6 C5 N1 C2 1.2(5)
C3 C2 N1 C1 0.2(3)
C3 C2 N1 C5 -179.7(3)
N1 C1 N2 C3 0.0(3)
Rh1 C1 N2 C3 176.5(2)
N1 C1 N2 C4 -177.0(2)
Rh1 C1 N2 C4 -0.5(4)
C2 C3 N2 C1 0.2(3)
C2 C3 N2 C4 176.8(3)
C11 C4 N2 C1 125.4(3)
P1 C4 N2 C1 -0.9(3)
C11 C4 N2 C3 -50.9(4)
P1 C4 N2 C3 -177.2(3)
C8 C9 N3 C5 1.5(5)
C8 C9 N3 Rh1 -178.0(2)
C6 C5 N3 C9 -3.9(5)
N1 C5 N3 C9 175.6(3)
C6 C5 N3 Rh1 175.7(2)
N1 C5 N3 Rh1 -4.8(3)
C32 C31 P1 C21 113.5(3)
C36 C31 P1 C21 -60.1(3)
C32 C31 P1 C4 -137.4(3)
C36 C31 P1 C4 48.9(3)
C32 C31 P1 Rh1 -18.7(3)
C36 C31 P1 Rh1 167.6(2)
C26 C21 P1 C31 87.3(3)
C22 C21 P1 C31 -87.7(3)
C26 C21 P1 C4 -23.4(3)
C22 C21 P1 C4 161.5(2)
C26 C21 P1 Rh1 -137.2(2)
C22 C21 P1 Rh1 47.7(3)
N2 C1 Rh1 N3 179.8(3)
N1 C1 Rh1 N3 -4.1(2)
N2 C1 Rh1 P1 1.4(3)
N1 C1 Rh1 P1 177.5(2)
N2 C1 Rh1 I1 94.8(3)
N1 C1 Rh1 I1 -89.1(2)
N2 C1 Rh1 I3 -94.6(3)
N1 C1 Rh1 I3 81.6(2)
